data_4333464
loop_
_publ_author_name
'Eid, Samar'
'Fourmigu\'e, Marc'
'Roisnel, Thierry'
'Lorcy, Dominique'

_publ_section_title
;
 Influence of the Thiazole Backbone on the Structural, Redox, and Optical
 Properties of Dithiolene and Diselenolene Complexes
;
_journal_issue 25
_journal_name_full 'Inorganic Chemistry'
_journal_page_first 10647
_journal_page_last 10654
_journal_paper_doi 10.1021/ic7013682
_journal_volume 46
_journal_year 2007
_chemical_formula_moiety 'C8 H6 N2 Pd S8, C8 H20 N'
_chemical_formula_sum 'C16 H26 N3 Pd S8'
_chemical_formula_weight 623.28
_chemical_name_systematic ?
_space_group_IT_number 2
_symmetry_cell_setting triclinic
_symmetry_Int_Tables_number 2
_symmetry_space_group_name_Hall '-P 1'
_symmetry_space_group_name_H-M 'P -1'
_atom_sites_solution_hydrogens geom
_atom_sites_solution_primary direct
_atom_sites_solution_secondary difmap
_audit_creation_date 2007-03-21T14:08:26-00:00
_audit_creation_method 'WinGX routine CIF_UPDATE'
_cell_angle_alpha 77.589(2)
_cell_angle_beta 86.946(2)
_cell_angle_gamma 75.875(2)
_cell_formula_units_Z 4
_cell_length_a 11.0748(4)
_cell_length_b 14.1195(5)
_cell_length_c 16.2086(6)
_cell_measurement_reflns_used 9157
_cell_measurement_temperature 100(2)
_cell_measurement_theta_max 27.32
_cell_measurement_theta_min 2.29
_cell_measurement_wavelength 0.71073
_cell_volume 2400.48(15)
_computing_cell_refinement 'Bruker SMART'
_computing_data_collection 'Bruker SMART'
_computing_data_reduction 'Bruker SAINT'
_computing_molecular_graphics 'Ortep-3 for Windows (Farrugia, 1997)'
_computing_publication_material 'WinGX publication routines (Farrugia, 1999)'
_computing_structure_refinement 'SHELXL-97 (Sheldrick, 1997)'
_computing_structure_solution 'SIR-97 (Altomare et al., 1999)'
_diffrn_ambient_temperature 100(2)
_diffrn_detector 'CCD plate'
_diffrn_measured_fraction_theta_full 0.983
_diffrn_measured_fraction_theta_max 0.983
_diffrn_measurement_device_type 'APEXII, Bruker-AXS'
_diffrn_measurement_method 'CCD rotation images, thin slices'
_diffrn_radiation_monochromator graphite
_diffrn_radiation_type MoK\a
_diffrn_radiation_wavelength 0.71073
_diffrn_reflns_av_R_equivalents 0.0431
_diffrn_reflns_av_unetI/netI 0.0502
_diffrn_reflns_limit_h_max 14
_diffrn_reflns_limit_h_min -14
_diffrn_reflns_limit_k_max 16
_diffrn_reflns_limit_k_min -18
_diffrn_reflns_limit_l_max 21
_diffrn_reflns_limit_l_min -21
_diffrn_reflns_number 34743
_diffrn_reflns_theta_full 27.48
_diffrn_reflns_theta_max 27.48
_diffrn_reflns_theta_min 3.04
_exptl_absorpt_coefficient_mu 1.479
_exptl_absorpt_correction_T_max 0.850
_exptl_absorpt_correction_T_min 0.642
_exptl_absorpt_correction_type multi-scan
_exptl_absorpt_process_details
; 
[Sheldrick, G.M. (2002). SADABS Bruker AXS Inc., Madison, Wisconsin, USA] 
;
_exptl_crystal_colour black
_exptl_crystal_density_diffrn 1.725
_exptl_crystal_density_method 'not measured'
_exptl_crystal_description prism
_exptl_crystal_F_000 1268
_exptl_crystal_size_max 0.3
_exptl_crystal_size_mid 0.18
_exptl_crystal_size_min 0.11
_refine_diff_density_max 1.528
_refine_diff_density_min -1.282
_refine_diff_density_rms 0.115
_refine_ls_extinction_method none
_refine_ls_goodness_of_fit_ref 1.11
_refine_ls_hydrogen_treatment constr
_refine_ls_matrix_type full
_refine_ls_number_parameters 677
_refine_ls_number_reflns 10823
_refine_ls_number_restraints 0
_refine_ls_restrained_S_all 1.11
_refine_ls_R_factor_all 0.0844
_refine_ls_R_factor_gt 0.0568
_refine_ls_shift/su_max 0.093
_refine_ls_shift/su_mean 0.003
_refine_ls_structure_factor_coef Fsqd
_refine_ls_weighting_details 'calc w=1/[\s^2^(Fo^2^)+(0.0303P)^2^+10.4102P] where P=(Fo^2^+2Fc^2^)/3'
_refine_ls_weighting_scheme calc
_refine_ls_wR_factor_gt 0.1169
_refine_ls_wR_factor_ref 0.1279
_reflns_number_gt 8080
_reflns_number_total 10823
_reflns_threshold_expression >2sigma(I)
_cod_data_source_file ic7013682sup4.cif
_cod_data_source_block es153
_cod_database_code 4333464

loop_
_symmetry_equiv_pos_as_xyz
'x, y, z'
'-x, -y, -z'

loop_
_atom_site_label
_atom_site_type_symbol
_atom_site_fract_x
_atom_site_fract_y
_atom_site_fract_z
_atom_site_U_iso_or_equiv
_atom_site_adp_type
_atom_site_occupancy
_atom_site_symmetry_multiplicity
_atom_site_calc_flag
_atom_site_refinement_flags
Pd1 Pd 0.61054(4) 0.81296(4) 0.66416(3) 0.03654(13) Uani 1 1 d .
S11 S 0.56862(13) 0.66155(12) 0.66837(10) 0.0398(4) Uani 1 1 d .
S12 S 0.45706(13) 0.88963(12) 0.56571(9) 0.0358(3) Uani 1 1 d .
C11 C 0.4513(5) 0.6976(5) 0.5927(4) 0.0360(14) Uani 1 1 d .
C12 C 0.4070(5) 0.7893(4) 0.5515(3) 0.0294(12) Uani 1 1 d .
S13 S 0.29135(13) 0.79675(11) 0.47817(9) 0.0359(3) Uani 1 1 d .
N14 N 0.3963(4) 0.6254(4) 0.5678(3) 0.0347(11) Uani 1 1 d .
C15 C 0.4258(5) 0.5354(6) 0.6043(3) 0.0409(17) Uani 1 1 d .
H15A H 0.4914 0.5256 0.6457 0.061 Uiso 1 1 calc R
H15B H 0.4565 0.4942 0.5625 0.061 Uiso 1 1 calc R
H15C H 0.3528 0.516 0.6331 0.061 Uiso 1 1 calc R
C16 C 0.3092(5) 0.6663(4) 0.5074(3) 0.0291(12) Uani 1 1 d .
S17 S 0.22630(12) 0.60894(12) 0.46098(9) 0.0348(3) Uani 1 1 d .
S21B S 0.6424(4) 0.9786(4) 0.6417(4) 0.0286(10) Uani 0.541(13) 1 d P
S21A S 0.6727(6) 0.9467(6) 0.6670(4) 0.0294(12) Uani 0.459(13) 1 d P
S22A S 0.7604(5) 0.7174(6) 0.7763(5) 0.0309(13) Uani 0.459(13) 1 d P
S22B S 0.7589(4) 0.7583(5) 0.7594(3) 0.0264(10) Uani 0.541(13) 1 d P
C21A C 0.782(2) 0.9087(16) 0.7454(14) 0.028(7) Uani 0.459(13) 1 d P
C22A C 0.8185(17) 0.8134(15) 0.7913(11) 0.027(4) Uani 0.459(13) 1 d P
S24 S 0.9317(6) 0.8052(5) 0.8657(4) 0.031(2) Uani 0.459(13) 1 d P
N23 N 0.8427(9) 0.9783(14) 0.7686(7) 0.026(3) Uani 0.459(13) 1 d P
C23 C 0.823(4) 1.074(2) 0.727(3) 0.025(8) Uani 0.459(13) 1 d P
H23A H 0.7559 1.0881 0.6857 0.037 Uiso 0.459(13) 1 calc PR
H23B H 0.8993 1.0856 0.6976 0.037 Uiso 0.459(13) 1 calc PR
H23C H 0.7989 1.1181 0.7673 0.037 Uiso 0.459(13) 1 calc PR
C21B C 0.7597(13) 0.9546(11) 0.7153(10) 0.023(3) Uani 0.541(13) 1 d P
C22B C 0.8041(14) 0.8622(14) 0.7645(11) 0.019(4) Uani 0.541(13) 1 d P
S23 S 0.8291(8) 1.0428(6) 0.7383(6) 0.030(2) Uani 0.541(13) 1 d P
N24 N 0.8950(7) 0.8666(8) 0.8202(6) 0.023(2) Uani 0.541(13) 1 d P
C24 C 0.962(2) 0.7737(19) 0.8813(17) 0.050(8) Uani 0.541(13) 1 d P
H24A H 0.9336 0.716 0.873 0.075 Uiso 0.541(13) 1 calc PR
H24B H 0.9445 0.7827 0.9394 0.075 Uiso 0.541(13) 1 calc PR
H24C H 1.0521 0.7625 0.8709 0.075 Uiso 0.541(13) 1 calc PR
C26 C 0.9227(5) 0.9452(5) 0.8239(4) 0.0434(16) Uani 1 1 d .
S27 S 1.01478(13) 0.98803(13) 0.87652(10) 0.0411(4) Uani 1 1 d .
Pd2 Pd 0.70740(4) 0.59184(3) 0.11666(3) 0.03385(12) Uani 1 1 d .
S52A S 0.8259(8) 0.5036(9) 0.2269(7) 0.0282(17) Uani 0.353(17) 1 d P
S51A S 0.6295(16) 0.4435(15) 0.1163(12) 0.034(2) Uani 0.353(17) 1 d P
S52B S 0.8326(4) 0.5343(5) 0.2366(3) 0.0290(9) Uani 0.647(17) 1 d P
S51B S 0.6566(8) 0.4483(8) 0.1299(6) 0.0298(11) Uani 0.647(17) 1 d P
C51A C 0.719(3) 0.365(3) 0.1926(17) 0.026(5) Uani 0.353(17) 1 d P
C52A C 0.803(2) 0.3862(17) 0.2397(14) 0.018(5) Uani 0.353(17) 1 d P
S53 S 0.9137(3) 0.31571(19) 0.33238(18) 0.0265(14) Uani 0.647(17) 1 d P
N54 N 0.7649(8) 0.2717(7) 0.2418(5) 0.0227(18) Uani 0.647(17) 1 d P
C54 C 0.6941(13) 0.2173(12) 0.2054(9) 0.029(3) Uani 0.647(17) 1 d P
H54A H 0.6388 0.2636 0.1615 0.043 Uiso 0.647(17) 1 calc PR
H54B H 0.6444 0.1854 0.2496 0.043 Uiso 0.647(17) 1 calc PR
H54C H 0.7512 0.1662 0.1805 0.043 Uiso 0.647(17) 1 calc PR
C56 C 0.8451(5) 0.2228(4) 0.3020(3) 0.0287(11) Uani 1 1 d .
C51B C 0.7536(13) 0.3731(9) 0.2144(9) 0.020(3) Uani 0.647(17) 1 d P
C52B C 0.8285(13) 0.4104(13) 0.2574(10) 0.027(3) Uani 0.647(17) 1 d P
N53 N 0.8686(16) 0.3035(10) 0.2991(13) 0.025(4) Uani 0.353(17) 1 d P
C53 C 0.963(3) 0.3114(15) 0.3543(13) 0.029(5) Uani 0.353(17) 1 d P
H53A H 0.9692 0.381 0.3447 0.044 Uiso 0.353(17) 1 calc PR
H53B H 1.0435 0.2693 0.3421 0.044 Uiso 0.353(17) 1 calc PR
H53C H 0.9403 0.2893 0.4133 0.044 Uiso 0.353(17) 1 calc PR
S54 S 0.7242(6) 0.2348(5) 0.2233(4) 0.028(3) Uani 0.353(17) 1 d P
S57 S 0.89307(13) 0.10562(10) 0.35079(9) 0.0326(3) Uani 1 1 d .
S61A S 0.7644(3) 0.7372(2) 0.1028(2) 0.0296(6) Uani 0.801(10) 1 d P
S62A S 0.5830(3) 0.6558(3) -0.0042(2) 0.0279(6) Uani 0.801(10) 1 d P
C61A C 0.6764(7) 0.8089(5) 0.0163(5) 0.0218(15) Uani 0.801(10) 1 d P
C62A C 0.5997(6) 0.7738(6) -0.0266(5) 0.0235(16) Uani 0.801(10) 1 d P
S63A S 0.52410(19) 0.87037(13) -0.10696(12) 0.0257(8) Uani 0.801(10) 1 d P
S61B S 0.8017(12) 0.7330(9) 0.1262(9) 0.029(2) Uani 0.199(10) 1 d P
S62B S 0.6056(12) 0.6777(10) 0.0121(8) 0.028(2) Uani 0.199(10) 1 d P
C61B C 0.717(3) 0.809(2) 0.0471(19) 0.021(6) Uiso 0.199(10) 1 d P
C62B C 0.632(3) 0.795(2) -0.0085(18) 0.006(5) Uiso 0.199(10) 1 d P
S63B S 0.7259(11) 0.9392(10) 0.0095(8) 0.029(4) Uani 0.199(10) 1 d P
N64B N 0.579(2) 0.8740(17) -0.0674(15) 0.026(6) Uiso 0.199(10) 1 d P
C64B C 0.480(4) 0.871(3) -0.130(3) 0.046(12) Uiso 0.199(10) 1 d P
H64A H 0.4669 0.8036 -0.1202 0.068 Uiso 0.199(10) 1 calc PR
H64B H 0.5091 0.8902 -0.1877 0.068 Uiso 0.199(10) 1 calc PR
H64C H 0.4018 0.9182 -0.1209 0.068 Uiso 0.199(10) 1 calc PR
S67 S 0.56517(13) 1.07487(11) -0.12697(9) 0.0335(3) Uani 1 1 d .
C64A C 0.7489(11) 0.9599(10) 0.0240(8) 0.026(3) Uani 0.801(10) 1 d P
H64D H 0.7997 0.912 0.0694 0.039 Uiso 0.801(10) 1 calc PR
H64E H 0.693 1.013 0.0474 0.039 Uiso 0.801(10) 1 calc PR
H64F H 0.8033 0.989 -0.0185 0.039 Uiso 0.801(10) 1 calc PR
N64A N 0.6765(6) 0.9093(5) -0.0148(4) 0.0235(13) Uani 0.801(10) 1 d P
C66 C 0.6007(5) 0.9569(4) -0.0772(3) 0.0279(11) Uani 1 1 d .
N101 N 0.7807(4) 0.8007(3) 0.3900(3) 0.0290(10) Uani 1 1 d .
C101 C 0.8043(6) 0.8525(5) 0.3010(4) 0.0413(14) Uani 1 1 d .
H10A H 0.802 0.8072 0.2625 0.05 Uiso 1 1 calc R
H10B H 0.8892 0.864 0.2983 0.05 Uiso 1 1 calc R
C102 C 0.7131(6) 0.9513(5) 0.2689(4) 0.0453(15) Uani 1 1 d .
H10C H 0.7352 0.9792 0.211 0.068 Uiso 1 1 calc R
H10D H 0.7163 0.9978 0.3053 0.068 Uiso 1 1 calc R
H10E H 0.6287 0.9408 0.2697 0.068 Uiso 1 1 calc R
C103 C 0.8063(5) 0.8595(4) 0.4531(3) 0.0334(12) Uani 1 1 d .
H10F H 0.7548 0.9286 0.4375 0.04 Uiso 1 1 calc R
H10G H 0.7785 0.8295 0.5097 0.04 Uiso 1 1 calc R
C104 C 0.9400(6) 0.8639(5) 0.4597(4) 0.0455(16) Uani 1 1 d .
H10H H 0.9466 0.9036 0.5012 0.068 Uiso 1 1 calc R
H10I H 0.9685 0.8949 0.4045 0.068 Uiso 1 1 calc R
H10J H 0.9919 0.7961 0.4775 0.068 Uiso 1 1 calc R
C105 C 0.8671(5) 0.6978(5) 0.4066(4) 0.0450(15) Uani 1 1 d .
H10K H 0.8482 0.6609 0.3654 0.054 Uiso 1 1 calc R
H10L H 0.9536 0.705 0.396 0.054 Uiso 1 1 calc R
C106 C 0.8608(6) 0.6362(5) 0.4936(5) 0.0531(18) Uani 1 1 d .
H10M H 0.9194 0.571 0.498 0.08 Uiso 1 1 calc R
H10N H 0.7761 0.6269 0.5046 0.08 Uiso 1 1 calc R
H10O H 0.8826 0.6705 0.5352 0.08 Uiso 1 1 calc R
C107 C 0.6462(5) 0.7955(5) 0.4025(4) 0.0367(13) Uani 1 1 d .
H10P H 0.6352 0.7602 0.4611 0.044 Uiso 1 1 calc R
H10Q H 0.5935 0.8643 0.3954 0.044 Uiso 1 1 calc R
C108 C 0.6007(6) 0.7433(5) 0.3427(4) 0.0452(15) Uani 1 1 d .
H10R H 0.513 0.7433 0.3545 0.068 Uiso 1 1 calc R
H10S H 0.6503 0.6743 0.3504 0.068 Uiso 1 1 calc R
H10T H 0.6093 0.7783 0.2843 0.068 Uiso 1 1 calc R
N111 N 0.2081(4) 0.6298(3) 0.1488(3) 0.0287(10) Uani 1 1 d .
C111 C 0.1607(5) 0.7322(4) 0.0931(3) 0.0347(12) Uani 1 1 d .
H11A H 0.0762 0.7364 0.0731 0.042 Uiso 1 1 calc R
H11B H 0.1529 0.783 0.128 0.042 Uiso 1 1 calc R
C112 C 0.2401(6) 0.7582(5) 0.0175(4) 0.0446(15) Uani 1 1 d .
H11C H 0.2022 0.8254 -0.0143 0.067 Uiso 1 1 calc R
H11D H 0.2464 0.7099 -0.0187 0.067 Uiso 1 1 calc R
H11E H 0.3234 0.7564 0.0364 0.067 Uiso 1 1 calc R
C113 C 0.3401(5) 0.6153(4) 0.1790(3) 0.0310(12) Uani 1 1 d .
H11F H 0.3674 0.5466 0.213 0.037 Uiso 1 1 calc R
H11G H 0.3953 0.6209 0.129 0.037 Uiso 1 1 calc R
C114 C 0.3576(6) 0.6880(5) 0.2312(4) 0.0403(14) Uani 1 1 d .
H11H H 0.445 0.6723 0.2484 0.06 Uiso 1 1 calc R
H11I H 0.3047 0.6825 0.2816 0.06 Uiso 1 1 calc R
H11J H 0.3345 0.7562 0.1975 0.06 Uiso 1 1 calc R
C115 C 0.1167(5) 0.6219(4) 0.2217(3) 0.0294(11) Uani 1 1 d .
H11K H 0.116 0.6759 0.252 0.035 Uiso 1 1 calc R
H11L H 0.0324 0.634 0.198 0.035 Uiso 1 1 calc R
C116 C 0.1414(5) 0.5242(4) 0.2852(3) 0.0325(12) Uani 1 1 d .
H11M H 0.0774 0.5273 0.3293 0.049 Uiso 1 1 calc R
H11N H 0.2235 0.5118 0.3108 0.049 Uiso 1 1 calc R
H11O H 0.1394 0.4699 0.2568 0.049 Uiso 1 1 calc R
C117 C 0.2152(5) 0.5477(4) 0.1001(3) 0.0311(12) Uani 1 1 d .
H11P H 0.2758 0.5556 0.0534 0.037 Uiso 1 1 calc R
H11Q H 0.2486 0.4826 0.1383 0.037 Uiso 1 1 calc R
C118 C 0.0947(5) 0.5441(5) 0.0632(4) 0.0433(15) Uani 1 1 d .
H11R H 0.1096 0.4885 0.0338 0.065 Uiso 1 1 calc R
H11S H 0.062 0.607 0.0231 0.065 Uiso 1 1 calc R
H11T H 0.034 0.5346 0.1086 0.065 Uiso 1 1 calc R

loop_
_atom_site_aniso_label
_atom_site_aniso_U_11
_atom_site_aniso_U_22
_atom_site_aniso_U_33
_atom_site_aniso_U_23
_atom_site_aniso_U_13
_atom_site_aniso_U_12
Pd1 0.0236(2) 0.0557(3) 0.0449(3) -0.0326(2) 0.00926(18) -0.01959(19)
S11 0.0266(7) 0.0413(9) 0.0549(9) -0.0171(7) 0.0017(6) -0.0088(6)
S12 0.0346(7) 0.0427(9) 0.0385(8) -0.0191(7) 0.0067(6) -0.0170(6)
C11 0.028(3) 0.051(4) 0.045(3) -0.028(3) 0.016(2) -0.027(3)
C12 0.026(3) 0.041(4) 0.029(3) -0.016(2) 0.006(2) -0.015(2)
S13 0.0361(7) 0.0357(8) 0.0395(8) -0.0120(6) 0.0001(6) -0.0119(6)
N14 0.026(2) 0.044(3) 0.041(3) -0.021(2) 0.004(2) -0.010(2)
C15 0.025(3) 0.089(6) 0.015(2) 0.000(3) 0.003(2) -0.037(3)
C16 0.024(2) 0.034(3) 0.037(3) -0.017(2) 0.009(2) -0.014(2)
S17 0.0293(7) 0.0420(9) 0.0427(8) -0.0217(7) 0.0021(6) -0.0157(6)
S21B 0.0242(18) 0.025(2) 0.039(2) -0.0080(17) -0.0091(15) -0.0070(15)
S21A 0.030(3) 0.037(3) 0.029(3) -0.012(2) -0.0009(18) -0.015(2)
S22A 0.0266(17) 0.024(3) 0.043(3) -0.012(2) -0.0014(17) -0.004(2)
S22B 0.0226(13) 0.024(3) 0.0316(19) -0.0060(19) -0.0013(11) -0.0034(18)
C21A 0.05(2) 0.022(16) 0.027(16) -0.014(12) 0.024(13) -0.032(16)
C22A 0.029(7) 0.031(11) 0.020(9) -0.003(7) 0.008(6) -0.008(8)
S24 0.027(3) 0.039(5) 0.032(4) -0.017(4) 0.004(3) -0.009(3)
N23 0.019(5) 0.042(9) 0.022(5) -0.012(6) 0.005(4) -0.013(5)
C23 0.025(9) 0.03(2) 0.023(10) -0.009(12) -0.006(6) -0.004(12)
C21B 0.025(5) 0.018(8) 0.034(9) -0.011(6) 0.006(6) -0.014(6)
C22B 0.013(6) 0.032(14) 0.015(10) -0.007(10) 0.001(6) -0.010(11)
S23 0.0219(18) 0.029(6) 0.044(4) -0.017(4) 0.000(2) -0.007(3)
N24 0.019(4) 0.023(5) 0.022(5) 0.007(5) -0.001(3) -0.004(4)
C24 0.026(10) 0.068(19) 0.048(11) -0.001(11) -0.006(7) -0.007(9)
C26 0.024(3) 0.073(5) 0.051(4) -0.045(4) 0.013(3) -0.020(3)
S27 0.0295(7) 0.0595(11) 0.0453(8) -0.0265(8) -0.0029(6) -0.0173(7)
Pd2 0.0308(2) 0.0263(2) 0.0366(2) -0.00027(18) 0.01033(17) 0.00044(17)
S52A 0.028(2) 0.022(5) 0.036(3) -0.003(3) 0.006(2) -0.012(3)
S51A 0.041(7) 0.027(3) 0.041(6) -0.013(4) 0.007(4) -0.015(4)
S52B 0.0349(14) 0.022(2) 0.0350(16) -0.0079(15) 0.0027(10) -0.0136(15)
S51B 0.034(3) 0.025(2) 0.031(2) -0.0053(16) -0.0005(18) -0.0103(19)
C51A 0.020(13) 0.042(13) 0.013(12) -0.007(9) -0.001(8) -0.001(10)
C52A 0.012(12) 0.019(14) 0.017(14) 0.008(9) -0.007(9) 0.001(9)
S53 0.029(2) 0.0280(13) 0.025(2) -0.0073(11) -0.0033(16) -0.0091(13)
N54 0.030(4) 0.021(4) 0.023(3) -0.009(3) 0.000(3) -0.013(3)
C54 0.033(7) 0.037(8) 0.021(6) -0.005(4) -0.003(4) -0.016(5)
C56 0.029(3) 0.031(3) 0.025(3) -0.004(2) 0.007(2) -0.007(2)
C51B 0.018(9) 0.020(5) 0.021(10) -0.002(6) -0.001(6) -0.002(6)
C52B 0.022(6) 0.040(9) 0.022(6) -0.012(5) 0.004(4) -0.009(5)
N53 0.015(6) 0.023(8) 0.035(9) -0.007(6) 0.010(6) -0.003(5)
C53 0.036(11) 0.024(9) 0.030(11) 0.003(7) -0.022(9) -0.013(9)
S54 0.027(4) 0.029(4) 0.030(3) -0.007(3) -0.001(2) -0.008(3)
S57 0.0408(8) 0.0236(7) 0.0329(7) -0.0046(6) 0.0074(6) -0.0095(6)
S61A 0.0236(14) 0.0344(12) 0.0311(15) -0.0079(11) -0.0037(10) -0.0056(11)
S62A 0.0296(12) 0.0224(14) 0.0330(13) -0.0062(9) -0.0028(9) -0.0076(9)
C61A 0.020(3) 0.024(4) 0.018(3) -0.004(3) 0.002(3) 0.000(3)
C62A 0.019(3) 0.026(4) 0.028(4) -0.008(3) -0.001(3) -0.009(3)
S63A 0.0274(12) 0.0245(10) 0.0262(11) -0.0062(7) -0.0019(9) -0.0071(7)
S61B 0.021(5) 0.030(4) 0.034(6) -0.003(4) -0.005(4) -0.006(4)
S62B 0.028(5) 0.027(6) 0.033(5) -0.011(4) 0.002(4) -0.012(3)
S63B 0.027(7) 0.023(6) 0.042(7) -0.019(4) 0.013(5) -0.010(4)
S67 0.0396(7) 0.0249(7) 0.0342(7) -0.0034(6) 0.0109(6) -0.0091(6)
C64A 0.026(5) 0.026(7) 0.035(5) -0.014(4) -0.002(3) -0.016(4)
N64A 0.026(3) 0.025(3) 0.027(3) -0.014(3) 0.005(2) -0.014(3)
C66 0.027(3) 0.023(3) 0.033(3) -0.007(2) 0.013(2) -0.007(2)
N101 0.025(2) 0.030(3) 0.034(2) -0.012(2) 0.0042(18) -0.0073(18)
C101 0.041(3) 0.054(4) 0.036(3) -0.018(3) 0.008(3) -0.018(3)
C102 0.056(4) 0.049(4) 0.036(3) -0.002(3) -0.005(3) -0.028(3)
C103 0.038(3) 0.035(3) 0.032(3) -0.010(2) -0.002(2) -0.015(2)
C104 0.048(4) 0.026(3) 0.064(4) -0.001(3) -0.017(3) -0.016(3)
C105 0.034(3) 0.032(4) 0.070(4) -0.017(3) -0.001(3) -0.005(3)
C106 0.050(4) 0.026(4) 0.081(5) 0.004(3) -0.006(3) -0.016(3)
C107 0.027(3) 0.047(4) 0.042(3) -0.020(3) 0.011(2) -0.013(2)
C108 0.043(3) 0.052(4) 0.051(4) -0.020(3) 0.005(3) -0.023(3)
N111 0.027(2) 0.025(2) 0.034(2) -0.0072(19) 0.0005(18) -0.0043(18)
C111 0.036(3) 0.029(3) 0.037(3) -0.007(2) 0.000(2) -0.005(2)
C112 0.050(4) 0.041(4) 0.037(3) 0.001(3) 0.000(3) -0.008(3)
C113 0.027(3) 0.032(3) 0.034(3) -0.003(2) 0.000(2) -0.010(2)
C114 0.047(3) 0.042(4) 0.039(3) -0.003(3) -0.004(3) -0.026(3)
C115 0.027(3) 0.034(3) 0.029(3) -0.011(2) 0.005(2) -0.007(2)
C116 0.033(3) 0.039(3) 0.028(3) -0.011(2) 0.003(2) -0.012(2)
C117 0.028(3) 0.032(3) 0.036(3) -0.014(2) 0.004(2) -0.006(2)
C118 0.040(3) 0.054(4) 0.045(3) -0.023(3) 0.004(3) -0.017(3)

loop_
_atom_type_symbol
_atom_type_description
_atom_type_scat_dispersion_real
_atom_type_scat_dispersion_imag
_atom_type_scat_source
C C 0.0033 0.0016 'International Tables Vol C Tables 4.2.6.8 and 6.1.1.4'
H H 0 0 'International Tables Vol C Tables 4.2.6.8 and 6.1.1.4'
N N 0.0061 0.0033 'International Tables Vol C Tables 4.2.6.8 and 6.1.1.4'
S S 0.1246 0.1234 'International Tables Vol C Tables 4.2.6.8 and 6.1.1.4'
Pd Pd -0.9988 1.0072 'International Tables Vol C Tables 4.2.6.8 and 6.1.1.4'

loop_
_geom_angle_atom_site_label_1
_geom_angle_atom_site_label_2
_geom_angle_atom_site_label_3
_geom_angle
S21A Pd1 S22B 77.26(16)
S21A Pd1 S11 172.9(2)
S22B Pd1 S11 96.07(19)
S21A Pd1 S12 95.8(2)
S22B Pd1 S12 172.88(18)
S11 Pd1 S12 90.96(6)
S21A Pd1 S21B 13.65(14)
S22B Pd1 S21B 90.90(13)
S11 Pd1 S21B 172.49(16)
S12 Pd1 S21B 82.14(16)
S21A Pd1 S22A 89.87(17)
S22B Pd1 S22A 12.74(14)
S11 Pd1 S22A 83.54(19)
S12 Pd1 S22A 173.49(19)
S21B Pd1 S22A 103.52(14)
C11 S11 Pd1 99.4(2)
C12 S12 Pd1 100.6(2)
C12 C11 N14 113.6(5)
C12 C11 S11 125.0(4)
N14 C11 S11 121.4(5)
C11 C12 S12 124.1(4)
C11 C12 S13 112.2(4)
S12 C12 S13 123.8(4)
C12 S13 C16 90.1(3)
C15 N14 C16 126.0(5)
C15 N14 C11 120.6(5)
C16 N14 C11 113.3(5)
N14 C15 H15A 109.5
N14 C15 H15B 109.5
H15A C15 H15B 109.5
N14 C15 H15C 109.5
H15A C15 H15C 109.5
H15B C15 H15C 109.5
N14 C16 S17 128.1(4)
N14 C16 S13 110.8(4)
S17 C16 S13 121.0(3)
S21A S21B C21B 37.2(9)
S21A S21B C21A 22.4(9)
C21B S21B C21A 15.0(5)
S21A S21B Pd1 60.7(9)
C21B S21B Pd1 97.8(5)
C21A S21B Pd1 83.0(5)
S21B S21A C21B 127.1(12)
S21B S21A C21A 150.1(12)
C21B S21A C21A 23.2(6)
S21B S21A C22B 164.5(11)
C21B S21A C22B 37.4(7)
C21A S21A C22B 14.5(7)
S21B S21A Pd1 105.7(9)
C21B S21A Pd1 127.2(7)
C21A S21A Pd1 104.1(7)
C22B S21A Pd1 89.8(5)
S22B S22A C22A 42.2(10)
S22B S22A C22B 26.4(9)
C22A S22A C22B 15.9(5)
S22B S22A Pd1 56.5(9)
C22A S22A Pd1 97.7(6)
C22B S22A Pd1 81.9(4)
S22A S22B C22A 120.7(13)
S22A S22B C22B 144.8(12)
C22A S22B C22B 24.1(7)
S22A S22B C21A 156.9(12)
C22A S22B C21A 37.2(9)
C22B S22B C21A 13.4(8)
S22A S22B Pd1 110.8(10)
C22A S22B Pd1 126.6(7)
C22B S22B Pd1 103.1(6)
C21A S22B Pd1 89.7(7)
C22B C21A C21B 166(4)
C22B C21A C22A 6.1(19)
C21B C21A C22A 169(3)
C22B C21A N23 114(4)
C21B C21A N23 75.3(19)
C22A C21A N23 114(2)
C22B C21A S21A 125(3)
C21B C21A S21A 45.9(18)
C22A C21A S21A 125(2)
N23 C21A S21A 120.9(15)
C22B C21A S23 136(4)
C21B C21A S23 52.8(17)
C22A C21A S23 137(2)
N23 C21A S23 22.5(7)
S21A C21A S23 98.5(11)
C22B C21A S22B 36(2)
C21B C21A S22B 134(2)
C22A C21A S22B 36.1(12)
N23 C21A S22B 150.3(17)
S21A C21A S22B 88.8(9)
S23 C21A S22B 171.8(15)
C22B C21A S21B 132(3)
C21B C21A S21B 38.5(18)
C22A C21A S21B 132.3(19)
N23 C21A S21B 113.4(13)
S21A C21A S21B 7.5(3)
S23 C21A S21B 91.0(9)
S22B C21A S21B 96.3(9)
C22B C22A S22B 107(2)
C22B C22A C21A 5.5(17)
S22B C22A C21A 106.7(18)
C22B C22A S22A 124(2)
S22B C22A S22A 17.1(4)
C21A C22A S22A 123.5(19)
C22B C22A S24 110(2)
S22B C22A S24 142.4(13)
C21A C22A S24 111(2)
S22A C22A S24 125.7(11)
C22A S24 C26 88.6(8)
C22A S24 C22B 18.6(6)
C26 S24 C22B 70.1(6)
C26 N23 C23 120(2)
C26 N23 C21A 117.4(16)
C23 N23 C21A 122(2)
C26 N23 C22B 98.1(12)
C23 N23 C22B 141(2)
C21A N23 C22B 19.4(10)
N23 C23 C21B 45.1(14)
N23 C23 H23A 109.5
C21B C23 H23A 64.7
N23 C23 H23B 109.5
C21B C23 H23B 119.6
H23A C23 H23B 109.5
N23 C23 H23C 109.5
C21B C23 H23C 129.8
H23A C23 H23C 109.5
H23B C23 H23C 109.5
C21A C21B S21A 111(2)
C21A C21B C22B 6.7(19)
S21A C21B C22B 106.9(14)
C21A C21B S21B 127(2)
S21A C21B S21B 15.7(4)
C22B C21B S21B 122.6(14)
C21A C21B S23 108(2)
S21A C21B S23 140.8(10)
C22B C21B S23 112.3(15)
S21B C21B S23 125.1(9)
C21A C21B C23 117(2)
S21A C21B C23 131.3(14)
C22B C21B C23 121.8(18)
S21B C21B C23 115.6(13)
S23 C21B C23 9.5(13)
C21A C22B C22A 168(4)
C21A C22B C21B 7(2)
C22A C22B C21B 172(2)
C21A C22B N24 105(3)
C22A C22B N24 75.9(19)
C21B C22B N24 109.7(16)
C21A C22B S22B 130(3)
C22A C22B S22B 49.3(19)
C21B C22B S22B 125.5(15)
N24 C22B S22B 124.8(12)
C21A C22B N23 47(3)
C22A C22B N23 133(2)
C21B C22B N23 51.6(10)
N24 C22B N23 58.1(8)
S22B C22B N23 176.4(10)
C21A C22B S24 129(3)
C22A C22B S24 51.1(18)
C21B C22B S24 134.3(15)
N24 C22B S24 24.9(5)
S22B C22B S24 100.1(9)
N23 C22B S24 82.7(8)
C21A C22B S21A 41(3)
C22A C22B S21A 138(2)
C21B C22B S21A 35.7(9)
N24 C22B S21A 145.4(12)
S22B C22B S21A 89.8(7)
N23 C22B S21A 87.2(8)
S24 C22B S21A 169.4(10)
C21A C22B S22A 138(3)
C22A C22B S22A 40.5(18)
C21B C22B S22A 134.1(14)
N24 C22B S22A 116.2(11)
S22B C22B S22A 8.8(3)
N23 C22B S22A 173.0(10)
S24 C22B S22A 91.4(7)
S21A C22B S22A 98.4(7)
C21B S23 C26 89.9(7)
C21B S23 C21A 19.4(6)
C26 S23 C21A 70.6(8)
C26 N24 C22B 122.8(11)
C26 N24 C24 116.1(14)
C22B N24 C24 121.0(15)
N24 C24 H24A 109.5
N24 C24 H24B 109.5
H24A C24 H24B 109.5
N24 C24 H24C 109.5
H24A C24 H24C 109.5
H24B C24 H24C 109.5
N23 C26 N24 80.9(9)
N23 C26 S27 138.3(10)
N24 C26 S27 140.7(7)
N23 C26 S23 24.6(9)
N24 C26 S23 105.3(7)
S27 C26 S23 114.0(5)
N23 C26 S24 108.9(10)
N24 C26 S24 28.3(6)
S27 C26 S24 112.6(4)
S23 C26 S24 133.4(4)
S62B Pd2 S51B 102.3(5)
S62B Pd2 S52A 176.7(4)
S51B Pd2 S52A 80.4(3)
S62B Pd2 S61A 78.5(4)
S51B Pd2 S61A 178.6(3)
S52A Pd2 S61A 98.9(3)
S62B Pd2 S52B 165.2(5)
S51B Pd2 S52B 92.4(2)
S52A Pd2 S52B 12.7(2)
S61A Pd2 S52B 86.88(19)
S62B Pd2 S62A 12.6(4)
S51B Pd2 S62A 89.8(2)
S52A Pd2 S62A 169.4(4)
S61A Pd2 S62A 90.90(9)
S52B Pd2 S62A 177.76(19)
S62B Pd2 S51A 94.5(6)
S51B Pd2 S51A 7.9(6)
S52A Pd2 S51A 88.2(4)
S61A Pd2 S51A 173.0(5)
S52B Pd2 S51A 100.2(4)
S62A Pd2 S51A 82.1(5)
S62B Pd2 S61B 90.6(4)
S51B Pd2 S61B 167.0(4)
S52A Pd2 S61B 86.7(5)
S61A Pd2 S61B 12.2(3)
S52B Pd2 S61B 74.8(4)
S62A Pd2 S61B 103.0(3)
S51A Pd2 S61B 174.8(6)
S52B S52A C52B 140(2)
S52B S52A C52A 156(2)
C52B S52A C52A 17.7(9)
S52B S52A Pd2 94.9(16)
C52B S52A Pd2 122.0(8)
C52A S52A Pd2 104.4(8)
S52B S52A C51B 163.0(17)
C52B S52A C51B 34.4(6)
C52A S52A C51B 16.9(7)
Pd2 S52A C51B 87.6(5)
C51A S51A C51B 12.7(12)
C51A S51A Pd2 98.2(11)
C51B S51A Pd2 85.6(5)
S52A S52B C52B 29.2(16)
S52A S52B C52A 18.7(16)
C52B S52B C52A 11.9(8)
S52A S52B Pd2 72.4(16)
C52B S52B Pd2 99.5(5)
C52A S52B Pd2 87.5(6)
C51A S51B C51B 17.2(11)
C51A S51B Pd2 118.8(11)
C51B S51B Pd2 101.6(5)
C51B C51A C52A 3(3)
C51B C51A S51B 116(5)
C52A C51A S51B 114(3)
C51B C51A S51A 129(5)
C52A C51A S51A 127(3)
S51B C51A S51A 12.7(7)
C51B C51A S54 107(5)
C52A C51A S54 109(2)
S51B C51A S54 137.1(16)
S51A C51A S54 124.5(15)
C51B C51A C52B 7(3)
C52A C51A C52B 6.2(12)
S51B C51A C52B 108(2)
S51A C51A C52B 121(2)
S54 C51A C52B 114.4(18)
C52B C52A C51B 160(4)
C52B C52A C51A 160(4)
C51B C52A C51A 2(2)
C52B C52A N53 84(3)
C51B C52A N53 113(2)
C51A C52A N53 115(2)
C52B C52A S52A 40(3)
C51B C52A S52A 123(2)
C51A C52A S52A 122(2)
N53 C52A S52A 123.3(18)
C52B C52A N54 147(4)
C51B C52A N54 49.1(17)
C51A C52A N54 50.3(18)
N53 C52A N54 64.2(12)
S52A C52A N54 172.5(15)
C52B C52A S53 62(3)
C51B C52A S53 135(2)
C51A C52A S53 137(2)
N53 C52A S53 22.6(10)
S52A C52A S53 100.9(14)
N54 C52A S53 86.6(9)
C52B C52A S52B 35(3)
C51B C52A S52B 127.2(19)
C51A C52A S52B 126(2)
N53 C52A S52B 119.3(17)
S52A C52A S52B 5.5(4)
N54 C52A S52B 175.1(12)
S53 C52A S52B 96.7(12)
C52B S53 C56 92.0(5)
C52B S53 C52A 18.3(7)
C56 S53 C52A 73.7(9)
C56 N54 C51B 118.5(10)
C56 N54 C54 118.9(9)
C51B N54 C54 122.6(11)
C56 N54 N53 45.3(6)
C51B N54 N53 73.2(8)
C54 N54 N53 164.1(10)
C56 N54 C52A 93.4(9)
C51B N54 C52A 25.1(7)
C54 N54 C52A 147.6(11)
N53 N54 C52A 48.0(9)
N54 C54 H54A 109.5
N54 C54 H54B 109.5
H54A C54 H54B 109.5
N54 C54 H54C 109.5
H54A C54 H54C 109.5
H54B C54 H54C 109.5
N53 C56 N54 84.9(10)
N53 C56 S57 139.4(11)
N54 C56 S57 135.6(7)
N53 C56 S53 21.5(11)
N54 C56 S53 106.2(6)
S57 C56 S53 118.2(3)
N53 C56 S54 110.3(12)
N54 C56 S54 25.4(6)
S57 C56 S54 110.2(4)
S53 C56 S54 131.6(4)
C51A C51B C52A 175(5)
C51A C51B C52B 169(5)
C52A C51B C52B 9(2)
C51A C51B N54 77(4)
C52A C51B N54 106(2)
C52B C51B N54 113.5(12)
C51A C51B S51B 47(4)
C52A C51B S51B 129.9(18)
C52B C51B S51B 122.5(11)
N54 C51B S51B 124.0(10)
C51A C51B N53 139(5)
C52A C51B N53 44.2(17)
C52B C51B N53 51.9(9)
N54 C51B N53 61.6(8)
S51B C51B N53 173.3(10)
C51A C51B S54 57(4)
C52A C51B S54 126(2)
C52B C51B S54 133.5(11)
N54 C51B S54 20.0(5)
S51B C51B S54 104.0(8)
N53 C51B S54 81.6(9)
C51A C51B S51A 39(4)
C52A C51B S51A 138.1(18)
C52B C51B S51A 130.6(11)
N54 C51B S51A 115.9(10)
S51B C51B S51A 8.2(7)
N53 C51B S51A 176.5(10)
S54 C51B S51A 95.9(8)
C51A C51B S52A 137(5)
C52A C51B S52A 39.7(16)
C52B C51B S52A 32.2(8)
N54 C51B S52A 145.5(10)
S51B C51B S52A 90.3(7)
N53 C51B S52A 83.9(7)
S54 C51B S52A 165.4(9)
S51A C51B S52A 98.5(7)
C52A C52B S52A 122(3)
C52A C52B C51B 11(2)
S52A C52B C51B 113.4(13)
C52A C52B S52B 133(3)
S52A C52B S52B 11.2(5)
C51B C52B S52B 123.3(12)
C52A C52B S53 100(3)
S52A C52B S53 136.4(9)
C51B C52B S53 109.8(12)
S52B C52B S53 126.9(8)
C52A C52B C51A 14(3)
S52A C52B C51A 110.3(17)
C51B C52B C51A 3.2(14)
S52B C52B C51A 120.1(16)
S53 C52B C51A 113.0(16)
C56 N53 C52A 118(2)
C56 N53 C53 119.9(17)
C52A N53 C53 122.5(17)
C56 N53 N54 49.8(10)
C52A N53 N54 67.8(13)
C53 N53 N54 169.7(14)
C56 N53 C51B 95.1(15)
C52A N53 C51B 22.5(10)
C53 N53 C51B 145.1(13)
N54 N53 C51B 45.2(8)
N53 C53 H53A 109.5
N53 C53 H53B 109.5
H53A C53 H53B 109.5
N53 C53 H53C 109.5
H53A C53 H53C 109.5
H53B C53 H53C 109.5
C51A S54 C56 88.9(9)
C51A S54 C51B 15.9(7)
C56 S54 C51B 73.0(5)
S61B S61A C61B 130(2)
S61B S61A C61A 148.9(15)
C61B S61A C61A 18.9(14)
S61B S61A Pd2 109.8(15)
C61B S61A Pd2 119.8(14)
C61A S61A Pd2 101.0(3)
S61B S61A C62B 163.6(17)
C61B S61A C62B 33.7(15)
C61A S61A C62B 14.9(7)
Pd2 S61A C62B 86.1(8)
S62B S62A C62A 45.8(15)
S62B S62A C62B 33.0(17)
C62A S62A C62B 13.0(8)
S62B S62A Pd2 54.4(16)
C62A S62A Pd2 99.9(3)
C62B S62A Pd2 86.9(8)
C61B C61A C62B 163(3)
C61B C61A C62A 159(3)
C62B C61A C62A 5(2)
C61B C61A N64A 87(2)
C62B C61A N64A 109(2)
C62A C61A N64A 114.2(7)
C61B C61A N64B 149(3)
C62B C61A N64B 47(2)
C62A C61A N64B 52.0(9)
N64A C61A N64B 62.2(9)
C61B C61A S61A 35(2)
C62B C61A S61A 128(2)
C62A C61A S61A 123.5(5)
N64A C61A S61A 122.3(7)
N64B C61A S61A 174.8(9)
C61B C61A S63B 64(2)
C62B C61A S63B 132(2)
C62A C61A S63B 137.1(7)
N64A C61A S63B 23.0(5)
N64B C61A S63B 85.2(10)
S61A C61A S63B 99.3(6)
C61B C61A S62B 123(3)
C62B C61A S62B 41(2)
C62A C61A S62B 36.0(5)
N64A C61A S62B 150.1(7)
N64B C61A S62B 87.9(10)
S61A C61A S62B 87.5(4)
S63B C61A S62B 173.0(7)
C61B C61A S61B 28(2)
C62B C61A S61B 136(2)
C62A C61A S61B 130.9(6)
N64A C61A S61B 115.0(7)
N64B C61A S61B 176.8(10)
S61A C61A S61B 7.4(4)
S63B C61A S61B 92.0(6)
S62B C61A S61B 94.9(5)
C62B C62A S62B 113(3)
C62B C62A C61A 6(2)
S62B C62A C61A 107.6(8)
C62B C62A S62A 130(3)
S62B C62A S62A 17.1(6)
C61A C62A S62A 124.4(5)
C62B C62A S63A 103(3)
S62B C62A S63A 143.1(7)
C61A C62A S63A 109.2(6)
S62A C62A S63A 126.4(5)
C62B C62A C61B 13(3)
S62B C62A C61B 100.4(11)
C61A C62A C61B 7.2(9)
S62A C62A C61B 117.3(9)
S63A C62A C61B 116.3(10)
C62A S63A C66 91.4(4)
C62A S63A C62B 18.0(8)
C66 S63A C62B 73.5(10)
S61A S61B C61B 34.7(15)
S61A S61B C61A 23.6(12)
C61B S61B C61A 11.3(10)
S61A S61B Pd2 58.0(13)
C61B S61B Pd2 92.7(11)
C61A S61B Pd2 81.5(5)
S62A S62B C62A 117.1(19)
S62A S62B C62B 137(2)
C62A S62B C62B 19.9(10)
S62A S62B Pd2 113.0(18)
C62A S62B Pd2 129.4(9)
C62B S62B Pd2 109.5(13)
S62A S62B C61A 152.6(19)
C62A S62B C61A 36.4(5)
C62B S62B C61A 16.5(10)
Pd2 S62B C61A 93.0(6)
C61A C61B S61A 126(3)
C61A C61B C62B 8.7(16)
S61A C61B C62B 118(2)
C61A C61B S61B 141(3)
S61A C61B S61B 15.0(7)
C62B C61B S61B 132(2)
C61A C61B S63B 96(3)
S61A C61B S63B 138(2)
C62B C61B S63B 104(2)
S61B C61B S63B 123.1(19)
C61A C61B C62A 14.3(17)
S61A C61B C62A 111.9(18)
C62B C61B C62A 5.7(12)
S61B C61B C62A 126.7(16)
S63B C61B C62A 110.1(17)
C62A C62B C61A 169(4)
C62A C62B N64B 82(3)
C61A C62B N64B 109(3)
C62A C62B C61B 161(4)
C61A C62B C61B 8.1(15)
N64B C62B C61B 117(3)
C62A C62B S62B 47(2)
C61A C62B S62B 123(3)
N64B C62B S62B 128(3)
C61B C62B S62B 115(2)
C62A C62B N64A 143(3)
C61A C62B N64A 47.7(18)
N64B C62B N64A 61.3(15)
C61B C62B N64A 55.7(17)
S62B C62B N64A 170(2)
C62A C62B S63A 59(2)
C61A C62B S63A 132(3)
N64B C62B S63A 23.1(13)
C61B C62B S63A 140(2)
S62B C62B S63A 105.4(19)
N64A C62B S63A 84.4(11)
C62A C62B S62A 37(2)
C61A C62B S62A 132(3)
N64B C62B S62A 119(2)
C61B C62B S62A 125(2)
S62B C62B S62A 10.2(5)
N64A C62B S62A 178.1(14)
S63A C62B S62A 95.4(16)
C62A C62B S61A 133(3)
C61A C62B S61A 36.7(16)
N64B C62B S61A 146(3)
C61B C62B S61A 28.7(14)
S62B C62B S61A 85.9(11)
N64A C62B S61A 84.4(15)
S63A C62B S61A 168.8(18)
S62A C62B S61A 95.8(10)
C61B S63B C66 90.3(12)
C61B S63B C61A 19.9(9)
C66 S63B C61A 70.5(5)
C66 N64B C62B 125(3)
C66 N64B C64B 112(2)
C62B N64B C64B 123(3)
C66 N64B N64A 51.7(10)
C62B N64B N64A 72.9(19)
C64B N64B N64A 164(2)
C66 N64B C61A 100.7(17)
C62B N64B C61A 23.9(15)
C64B N64B C61A 147(2)
N64A N64B C61A 49.0(8)
N64B C64B H64A 109.5
N64B C64B H64B 109.5
H64A C64B H64B 109.5
N64B C64B H64C 109.5
H64A C64B H64C 109.5
H64B C64B H64C 109.5
N64A C64A H64D 109.5
N64A C64A H64E 109.5
H64D C64A H64E 109.5
N64A C64A H64F 109.5
H64D C64A H64F 109.5
H64E C64A H64F 109.5
C66 N64A C61A 116.5(7)
C66 N64A C64A 121.4(9)
C61A N64A C64A 121.9(8)
C66 N64A N64B 47.7(8)
C61A N64A N64B 68.8(9)
C64A N64A N64B 168.8(11)
C66 N64A C62B 93.4(11)
C61A N64A C62B 23.1(9)
C64A N64A C62B 144.9(13)
N64B N64A C62B 45.7(13)
N64B C66 N64A 80.6(12)
N64B C66 S67 147.2(13)
N64A C66 S67 132.0(5)
N64B C66 S63A 28.1(12)
N64A C66 S63A 108.7(5)
S67 C66 S63A 119.3(3)
N64B C66 S63B 103.6(13)
N64A C66 S63B 23.0(5)
S67 C66 S63B 109.0(5)
S63A C66 S63B 131.7(5)
C105 N101 C107 111.4(5)
C105 N101 C101 107.8(4)
C107 N101 C101 111.4(4)
C105 N101 C103 109.8(4)
C107 N101 C103 106.2(4)
C101 N101 C103 110.2(4)
N101 C101 C102 115.1(5)
N101 C101 H10A 108.5
C102 C101 H10A 108.5
N101 C101 H10B 108.5
C102 C101 H10B 108.5
H10A C101 H10B 107.5
C101 C102 H10C 109.5
C101 C102 H10D 109.5
H10C C102 H10D 109.5
C101 C102 H10E 109.5
H10C C102 H10E 109.5
H10D C102 H10E 109.5
C104 C103 N101 115.7(5)
C104 C103 H10F 108.3
N101 C103 H10F 108.3
C104 C103 H10G 108.4
N101 C103 H10G 108.4
H10F C103 H10G 107.4
C103 C104 H10H 109.5
C103 C104 H10I 109.5
H10H C104 H10I 109.5
C103 C104 H10J 109.5
H10H C104 H10J 109.5
H10I C104 H10J 109.5
C106 C105 N101 115.6(5)
C106 C105 H10K 108.4
N101 C105 H10K 108.4
C106 C105 H10L 108.4
N101 C105 H10L 108.4
H10K C105 H10L 107.4
C105 C106 H10M 109.5
C105 C106 H10N 109.5
H10M C106 H10N 109.5
C105 C106 H10O 109.5
H10M C106 H10O 109.5
H10N C106 H10O 109.5
C108 C107 N101 114.4(4)
C108 C107 H10P 108.7
N101 C107 H10P 108.7
C108 C107 H10Q 108.7
N101 C107 H10Q 108.7
H10P C107 H10Q 107.6
C107 C108 H10R 109.5
C107 C108 H10S 109.5
H10R C108 H10S 109.5
C107 C108 H10T 109.5
H10R C108 H10T 109.5
H10S C108 H10T 109.5
C111 N111 C115 106.0(4)
C111 N111 C113 111.8(4)
C115 N111 C113 112.1(4)
C111 N111 C117 111.1(4)
C115 N111 C117 111.0(4)
C113 N111 C117 105.0(4)
C112 C111 N111 115.5(5)
C112 C111 H11A 108.4
N111 C111 H11A 108.4
C112 C111 H11B 108.4
N111 C111 H11B 108.4
H11A C111 H11B 107.5
C111 C112 H11C 109.5
C111 C112 H11D 109.5
H11C C112 H11D 109.5
C111 C112 H11E 109.5
H11C C112 H11E 109.5
H11D C112 H11E 109.5
C114 C113 N111 115.4(5)
C114 C113 H11F 108.4
N111 C113 H11F 108.4
C114 C113 H11G 108.4
N111 C113 H11G 108.4
H11F C113 H11G 107.5
C113 C114 H11H 109.5
C113 C114 H11I 109.5
H11H C114 H11I 109.5
C113 C114 H11J 109.5
H11H C114 H11J 109.5
H11I C114 H11J 109.5
C116 C115 N111 116.3(4)
C116 C115 H11K 108.2
N111 C115 H11K 108.2
C116 C115 H11L 108.2
N111 C115 H11L 108.2
H11K C115 H11L 107.4
C115 C116 H11M 109.5
C115 C116 H11N 109.5
H11M C116 H11N 109.5
C115 C116 H11O 109.5
H11M C116 H11O 109.5
H11N C116 H11O 109.5
C118 C117 N111 116.2(4)
C118 C117 H11P 108.2
N111 C117 H11P 108.2
C118 C117 H11Q 108.2
N111 C117 H11Q 108.2
H11P C117 H11Q 107.4
C117 C118 H11R 109.5
C117 C118 H11S 109.5
H11R C118 H11S 109.5
C117 C118 H11T 109.5
H11R C118 H11T 109.5
H11S C118 H11T 109.5

loop_
_geom_bond_atom_site_label_1
_geom_bond_atom_site_label_2
_geom_bond_distance
Pd1 S21A 2.172(6)
Pd1 S22B 2.195(5)
Pd1 S11 2.2823(17)
Pd1 S12 2.2926(16)
Pd1 S21B 2.399(5)
Pd1 S22A 2.461(7)
S11 C11 1.741(6)
S12 C12 1.704(6)
C11 C12 1.309(8)
C11 N14 1.442(7)
C12 S13 1.763(5)
S13 C16 1.764(6)
N14 C15 1.252(8)
N14 C16 1.344(7)
C15 H15A 0.98
C15 H15B 0.98
C15 H15C 0.98
C16 S17 1.662(5)
S21B S21A 0.588(4)
S21B C21B 1.732(15)
S21B C21A 2.24(3)
S21A C21B 1.312(16)
S21A C21A 1.71(3)
S21A C22B 2.151(16)
S22A S22B 0.580(5)
S22A C22A 1.70(2)
S22A C22B 2.181(18)
S22B C22A 1.33(2)
S22B C22B 1.681(18)
S22B C21A 2.163(19)
C21A C22B 0.656(18)
C21A C21B 0.719(19)
C21A C22A 1.37(2)
C21A N23 1.44(2)
C21A S23 2.06(2)
C22A C22B 0.717(15)
C22A S24 1.75(2)
S24 C26 1.928(10)
S24 C22B 2.111(18)
N23 C26 1.228(14)
N23 C23 1.35(3)
N23 C22B 1.81(2)
C23 C21B 2.02(4)
C23 H23A 0.98
C23 H23B 0.98
C23 H23C 0.98
C21B C22B 1.364(18)
C21B S23 1.727(17)
C22B N24 1.408(18)
S23 C26 1.880(11)
N24 C26 1.237(11)
N24 C24 1.52(2)
C24 H24A 0.98
C24 H24B 0.98
C24 H24C 0.98
C26 S27 1.657(6)
Pd2 S62B 2.065(14)
Pd2 S51B 2.197(10)
Pd2 S52A 2.228(10)
Pd2 S61A 2.254(3)
Pd2 S52B 2.329(5)
Pd2 S62A 2.338(3)
Pd2 S51A 2.453(17)
Pd2 S61B 2.500(13)
S52A S52B 0.514(8)
S52A C52B 1.296(19)
S52A C52A 1.71(2)
S52A C51B 2.231(16)
S51A C51A 1.66(3)
S51A C51B 2.07(2)
S52B C52B 1.721(15)
S52B C52A 2.19(2)
S51B C51A 1.44(3)
S51B C51B 1.770(17)
C51A C51B 0.582(17)
C51A C52A 1.36(2)
C51A S54 1.78(4)
C51A C52B 1.95(2)
C52A C52B 0.62(2)
C52A C51B 0.78(2)
C52A N53 1.41(3)
C52A N54 1.76(3)
C52A S53 1.93(2)
S53 C52B 1.721(17)
S53 C56 1.829(6)
N54 C56 1.312(10)
N54 C51B 1.381(15)
N54 C54 1.45(2)
N54 N53 1.71(2)
C54 H54A 0.98
C54 H54B 0.98
C54 H54C 0.98
C56 N53 1.22(2)
C56 S57 1.642(6)
C56 S54 1.852(8)
C51B C52B 1.372(14)
C51B N53 1.86(2)
C51B S54 2.031(15)
N53 C53 1.45(5)
C53 H53A 0.98
C53 H53B 0.98
C53 H53C 0.98
S61A S61B 0.560(13)
S61A C61B 1.23(3)
S61A C61A 1.730(8)
S61A C62B 2.27(3)
S62A S62B 0.555(12)
S62A C62A 1.681(8)
S62A C62B 2.14(3)
C61A C61B 0.69(3)
C61A C62B 0.74(3)
C61A C62A 1.366(9)
C61A N64A 1.399(9)
C61A N64B 1.73(3)
C61A S63B 2.023(14)
C61A S62B 2.196(16)
C61A S61B 2.228(16)
C62A C62B 0.63(3)
C62A S62B 1.354(15)
C62A S63A 1.747(7)
C62A C61B 2.03(3)
S63A C66 1.803(6)
S63A C62B 1.99(3)
S61B C61B 1.65(3)
S62B C62B 1.71(3)
C61B C62B 1.42(4)
C61B S63B 1.83(3)
C62B N64B 1.34(3)
C62B N64A 1.79(3)
S63B C66 1.961(14)
N64B C66 1.23(2)
N64B C64B 1.54(7)
N64B N64A 1.64(3)
C64B H64A 0.98
C64B H64B 0.98
C64B H64C 0.98
S67 C66 1.648(6)
C64A N64A 1.440(11)
C64A H64D 0.98
C64A H64E 0.98
C64A H64F 0.98
N64A C66 1.304(8)
N101 C105 1.510(7)
N101 C107 1.511(6)
N101 C101 1.511(7)
N101 C103 1.525(6)
C101 C102 1.514(9)
C101 H10A 0.99
C101 H10B 0.99
C102 H10C 0.98
C102 H10D 0.98
C102 H10E 0.98
C103 C104 1.508(8)
C103 H10F 0.99
C103 H10G 0.99
C104 H10H 0.98
C104 H10I 0.98
C104 H10J 0.98
C105 C106 1.497(9)
C105 H10K 0.99
C105 H10L 0.99
C106 H10M 0.98
C106 H10N 0.98
C106 H10O 0.98
C107 C108 1.509(8)
C107 H10P 0.99
C107 H10Q 0.99
C108 H10R 0.98
C108 H10S 0.98
C108 H10T 0.98
N111 C111 1.517(7)
N111 C115 1.518(6)
N111 C113 1.519(6)
N111 C117 1.522(6)
C111 C112 1.503(8)
C111 H11A 0.99
C111 H11B 0.99
C112 H11C 0.98
C112 H11D 0.98
C112 H11E 0.98
C113 C114 1.516(8)
C113 H11F 0.99
C113 H11G 0.99
C114 H11H 0.98
C114 H11I 0.98
C114 H11J 0.98
C115 C116 1.507(8)
C115 H11K 0.99
C115 H11L 0.99
C116 H11M 0.98
C116 H11N 0.98
C116 H11O 0.98
C117 C118 1.508(7)
C117 H11P 0.99
C117 H11Q 0.99
C118 H11R 0.98
C118 H11S 0.98
C118 H11T 0.98
